data_1554485
loop_
_publ_author_name
'Yang, Qian'
'Hu, Kun'
'Yan, Bing-Chao'
'Liu, Miao'
'Li, Xiao-Nian'
'Sun, Han-Dong'
'Puno, Pema-Tenzin'

_publ_section_title
;
 Maoeriocalysins A--D, four novel ent-kaurane diterpenoids from Isodon
 eriocalyx and their structure determination utilizing quantum chemical
 calculation in conjunction with quantitative interproton distance
 analysis
;
_journal_issue 1
_journal_name_full 'Organic Chemistry Frontiers'
_journal_page_first 45
_journal_paper_doi 10.1039/C8QO01007B
_journal_volume 6
_journal_year 2019
_chemical_absolute_configuration ad
_chemical_formula_moiety 'C20 H24 O5'
_chemical_formula_sum 'C20 H24 O5'
_chemical_formula_weight 344.39
_space_group_crystal_system orthorhombic
_space_group_IT_number 19
_space_group_name_Hall 'P 2ac 2ab'
_space_group_name_H-M_alt 'P 21 21 21'
_atom_sites_solution_hydrogens mixed
_atom_sites_solution_primary direct
_atom_sites_solution_secondary difmap
_audit_creation_method SHELXL-2014/7
_audit_update_record
;
2018-08-03 deposited with the CCDC.
2018-11-05 downloaded from the CCDC.
;
_cell_angle_alpha 90
_cell_angle_beta 90
_cell_angle_gamma 90
_cell_formula_units_Z 4
_cell_length_a 6.1036(4)
_cell_length_b 12.5506(7)
_cell_length_c 21.9760(13)
_cell_measurement_reflns_used 9959
_cell_measurement_temperature 100(2)
_cell_measurement_theta_max 70.21
_cell_measurement_theta_min 4.02
_cell_volume 1683.45(18)
_computing_cell_refinement 'Bruker SAINT'
_computing_data_collection 'Bruker APEX2'
_computing_data_reduction 'Bruker SAINT'
_computing_molecular_graphics 'Bruker SHELXTL'
_computing_publication_material 'Bruker SHELXTL'
_computing_structure_refinement 'SHELXL-2014 (Sheldrick 2014)'
_computing_structure_solution 'SHELXS-97 (Sheldrick 2008)'
_diffrn_ambient_temperature 100(2)
_diffrn_measured_fraction_theta_full 0.998
_diffrn_measured_fraction_theta_max 0.993
_diffrn_measurement_device_type 'Bruker APEX-II CCD'
_diffrn_measurement_method '\f and \w scans'
_diffrn_radiation_type CuK\a
_diffrn_radiation_wavelength 1.54178
_diffrn_reflns_av_R_equivalents 0.0539
_diffrn_reflns_av_unetI/netI 0.0320
_diffrn_reflns_Laue_measured_fraction_full 0.998
_diffrn_reflns_Laue_measured_fraction_max 0.993
_diffrn_reflns_limit_h_max 7
_diffrn_reflns_limit_h_min -7
_diffrn_reflns_limit_k_max 14
_diffrn_reflns_limit_k_min -15
_diffrn_reflns_limit_l_max 26
_diffrn_reflns_limit_l_min -26
_diffrn_reflns_number 18010
_diffrn_reflns_point_group_measured_fraction_full 0.997
_diffrn_reflns_point_group_measured_fraction_max 0.982
_diffrn_reflns_theta_full 67.679
_diffrn_reflns_theta_max 70.204
_diffrn_reflns_theta_min 4.023
_diffrn_source 'fine-focus sealed tube'
_exptl_absorpt_coefficient_mu 0.792
_exptl_absorpt_correction_type multi-scan
_exptl_absorpt_process_details sadabs
_exptl_crystal_colour colourless
_exptl_crystal_density_diffrn 1.359
_exptl_crystal_description plate
_exptl_crystal_F_000 736
_exptl_crystal_size_max 0.850
_exptl_crystal_size_mid 0.450
_exptl_crystal_size_min 0.010
_exptl_transmission_factor_max 0.4685
_exptl_transmission_factor_min 0.3438
_refine_diff_density_max 0.280
_refine_diff_density_min -0.184
_refine_diff_density_rms 0.051
_refine_ls_abs_structure_details
;
 Flack x determined using 1270 quotients [(I+)-(I-)]/[(I+)+(I-)]
 (Parsons, Flack and Wagner, Acta Cryst. B69 (2013) 249-259).
;
_refine_ls_abs_structure_Flack 0.07(5)
_refine_ls_extinction_method none
_refine_ls_goodness_of_fit_ref 1.072
_refine_ls_hydrogen_treatment mixed
_refine_ls_matrix_type full
_refine_ls_number_parameters 234
_refine_ls_number_reflns 3157
_refine_ls_number_restraints 0
_refine_ls_restrained_S_all 1.072
_refine_ls_R_factor_all 0.0356
_refine_ls_R_factor_gt 0.0353
_refine_ls_shift/su_max 0.000
_refine_ls_shift/su_mean 0.000
_refine_ls_structure_factor_coef Fsqd
_refine_ls_weighting_details 'w=1/[\s^2^(Fo^2^)+(0.0575P)^2^+0.3714P] where P=(Fo^2^+2Fc^2^)/3'
_refine_ls_weighting_scheme calc
_refine_ls_wR_factor_gt 0.0939
_refine_ls_wR_factor_ref 0.0942
_reflns_Friedel_coverage 0.692
_reflns_Friedel_fraction_full 0.995
_reflns_Friedel_fraction_max 0.966
_reflns_number_gt 3118
_reflns_number_total 3157
_reflns_threshold_expression 'I > 2\s(I)'
_cod_data_source_file c8qo01007b2.cif
_cod_data_source_block cu_sie140_0m
_cod_database_code 1554485
_shelx_shelxl_version_number 2014/7
_shelx_space_group_comment
;
The symmetry employed for this shelxl refinement is uniquely defined
by the following loop, which should always be used as a source of
symmetry information in preference to the above space-group names.
They are only intended as comments.
;
_shelx_estimated_absorpt_t_min 0.552
_shelx_estimated_absorpt_t_max 0.992

loop_
_space_group_symop_operation_xyz
'x, y, z'
'x+1/2, -y+1/2, -z'
'-x, y+1/2, -z+1/2'
'-x+1/2, -y, z+1/2'

loop_
_atom_site_label
_atom_site_type_symbol
_atom_site_fract_x
_atom_site_fract_y
_atom_site_fract_z
_atom_site_U_iso_or_equiv
_atom_site_adp_type
_atom_site_occupancy
_atom_site_site_symmetry_order
_atom_site_calc_flag
_atom_site_refinement_flags_posn
_atom_site_refinement_flags_adp
O1 O 0.7801(3) 0.27358(11) 0.13046(6) 0.0225(3) Uani 1 1 d . .
O2 O 0.5500(3) 0.11971(12) 0.28487(7) 0.0288(4) Uani 1 1 d . .
O3 O 0.8966(3) 0.53538(11) 0.19528(7) 0.0232(3) Uani 1 1 d . .
H3 H 0.770(5) 0.557(2) 0.1985(13) 0.035 Uiso 1 1 d . U
O4 O 0.5450(2) 0.41376(13) 0.14065(7) 0.0245(3) Uani 1 1 d . .
H4 H 0.536(5) 0.471(3) 0.1305(14) 0.037 Uiso 1 1 d . U
O5 O 0.6467(3) 0.59477(13) 0.07330(7) 0.0307(4) Uani 1 1 d . .
C1 C 0.7476(4) 0.22918(17) 0.35299(9) 0.0261(5) Uani 1 1 d . .
H1 H 0.7077 0.1891 0.3879 0.031 Uiso 1 1 calc R U
C2 C 0.6818(3) 0.19178(16) 0.29243(9) 0.0219(4) Uani 1 1 d . .
C3 C 0.7910(3) 0.24738(15) 0.23967(8) 0.0189(4) Uani 1 1 d . .
H24 H 0.9450 0.2205 0.2371 0.023 Uiso 1 1 calc R U
C4 C 0.6776(3) 0.22004(16) 0.18026(9) 0.0225(4) Uani 1 1 d . .
H13 H 0.6838 0.1421 0.1736 0.027 Uiso 1 1 calc R U
H14 H 0.5216 0.2413 0.1826 0.027 Uiso 1 1 calc R U
C5 C 0.7682(3) 0.38584(15) 0.13520(9) 0.0192(4) Uani 1 1 d . .
C6 C 0.8638(3) 0.42834(15) 0.07520(9) 0.0195(4) Uani 1 1 d . .
C7 C 1.1151(3) 0.43039(17) 0.07025(9) 0.0225(4) Uani 1 1 d . .
H12 H 1.1763 0.3575 0.0678 0.027 Uiso 1 1 calc R U
H11 H 1.1820 0.4682 0.1051 0.027 Uiso 1 1 calc R U
C8 C 1.1498(4) 0.49187(17) 0.01033(9) 0.0245(5) Uani 1 1 d . .
H10 H 1.3023 0.5204 0.0070 0.029 Uiso 1 1 calc R U
C9 C 1.0921(4) 0.41950(18) -0.04340(10) 0.0299(5) Uani 1 1 d . .
H2 H 1.0829 0.4625 -0.0811 0.036 Uiso 1 1 calc R U
H9 H 1.2087 0.3655 -0.0489 0.036 Uiso 1 1 calc R U
C10 C 0.8015(3) 0.36943(15) 0.25021(9) 0.0182(4) Uani 1 1 d . .
H23 H 0.6477 0.3954 0.2554 0.022 Uiso 1 1 calc R U
C11 C 0.8944(3) 0.42186(15) 0.19246(9) 0.0183(4) Uani 1 1 d . .
H15 H 1.0495 0.3975 0.1879 0.022 Uiso 1 1 calc R U
C12 C 0.8084(3) 0.54473(16) 0.05880(9) 0.0218(4) Uani 1 1 d . .
C13 C 0.9833(4) 0.58019(17) 0.01571(9) 0.0227(4) Uani 1 1 d . .
C14 C 0.9771(4) 0.67233(18) -0.01401(10) 0.0291(5) Uani 1 1 d . .
H6 H 0.8571 0.7195 -0.0084 0.035 Uiso 1 1 calc R U
H5 H 1.0927 0.6910 -0.0409 0.035 Uiso 1 1 calc R U
C15 C 0.8774(4) 0.36484(17) -0.03238(9) 0.0303(5) Uani 1 1 d . .
H7 H 0.8138 0.3255 -0.0648 0.036 Uiso 1 1 calc R U
C16 C 0.7712(4) 0.36864(16) 0.02060(9) 0.0257(5) Uani 1 1 d . .
H8 H 0.6344 0.3332 0.0244 0.031 Uiso 1 1 calc R U
C17 C 0.9284(3) 0.39557(16) 0.31006(9) 0.0218(4) Uani 1 1 d . .
C18 C 0.8623(4) 0.31851(18) 0.35960(9) 0.0261(4) Uani 1 1 d . .
H16 H 0.9076 0.3357 0.3998 0.031 Uiso 1 1 calc R U
C19 C 0.8696(4) 0.50746(18) 0.33337(10) 0.0288(5) Uani 1 1 d . .
H19 H 0.7104 0.5131 0.3382 0.043 Uiso 1 1 calc R U
H17 H 0.9202 0.5609 0.3041 0.043 Uiso 1 1 calc R U
H18 H 0.9408 0.5197 0.3727 0.043 Uiso 1 1 calc R U
C20 C 1.1786(3) 0.38798(18) 0.30200(10) 0.0267(5) Uani 1 1 d . .
H20 H 1.2502 0.3960 0.3417 0.040 Uiso 1 1 calc R U
H21 H 1.2284 0.4447 0.2746 0.040 Uiso 1 1 calc R U
H22 H 1.2164 0.3185 0.2846 0.040 Uiso 1 1 calc R U

loop_
_atom_site_aniso_label
_atom_site_aniso_U_11
_atom_site_aniso_U_22
_atom_site_aniso_U_33
_atom_site_aniso_U_23
_atom_site_aniso_U_13
_atom_site_aniso_U_12
O1 0.0331(8) 0.0160(6) 0.0183(6) 0.0011(5) -0.0019(6) -0.0024(6)
O2 0.0346(8) 0.0240(8) 0.0279(8) -0.0005(6) 0.0051(6) -0.0105(7)
O3 0.0261(8) 0.0159(7) 0.0276(7) -0.0004(6) 0.0005(6) -0.0010(6)
O4 0.0186(7) 0.0237(7) 0.0311(8) 0.0059(6) -0.0034(6) 0.0005(6)
O5 0.0301(8) 0.0276(8) 0.0345(8) 0.0086(6) 0.0042(7) 0.0100(7)
C1 0.0337(11) 0.0246(10) 0.0200(9) 0.0020(8) 0.0037(9) -0.0035(9)
C2 0.0241(10) 0.0183(9) 0.0234(10) -0.0011(8) 0.0032(8) -0.0008(8)
C3 0.0222(10) 0.0152(9) 0.0192(9) 0.0003(7) 0.0007(8) 0.0003(8)
C4 0.0278(10) 0.0174(9) 0.0222(9) 0.0022(7) -0.0026(8) -0.0049(8)
C5 0.0191(9) 0.0163(9) 0.0221(9) 0.0017(7) -0.0027(8) 0.0007(8)
C6 0.0205(9) 0.0188(9) 0.0193(9) 0.0002(7) -0.0038(8) 0.0009(8)
C7 0.0221(10) 0.0246(10) 0.0207(9) 0.0032(8) -0.0006(8) 0.0031(8)
C8 0.0244(10) 0.0275(10) 0.0216(10) 0.0038(8) 0.0008(8) 0.0014(9)
C9 0.0442(14) 0.0251(10) 0.0204(9) 0.0007(8) 0.0024(9) 0.0045(10)
C10 0.0167(9) 0.0166(9) 0.0212(9) -0.0011(7) -0.0002(7) 0.0002(7)
C11 0.0186(9) 0.0155(9) 0.0207(9) 0.0002(7) 0.0009(8) 0.0001(7)
C12 0.0225(10) 0.0212(9) 0.0215(9) 0.0021(8) -0.0037(8) 0.0002(8)
C13 0.0261(11) 0.0232(10) 0.0189(9) -0.0007(8) -0.0042(8) -0.0032(9)
C14 0.0353(12) 0.0257(10) 0.0263(10) 0.0032(8) -0.0005(9) -0.0025(10)
C15 0.0498(14) 0.0198(10) 0.0212(10) 0.0001(8) -0.0087(10) -0.0024(10)
C16 0.0336(11) 0.0190(9) 0.0245(10) 0.0039(8) -0.0086(9) -0.0046(9)
C17 0.0246(10) 0.0221(10) 0.0187(9) -0.0020(7) 0.0015(8) -0.0046(8)
C18 0.0329(11) 0.0273(11) 0.0182(9) -0.0014(8) 0.0005(9) -0.0027(9)
C19 0.0380(12) 0.0241(10) 0.0242(10) -0.0067(8) 0.0037(10) -0.0054(10)
C20 0.0247(10) 0.0330(12) 0.0225(10) -0.0012(8) -0.0035(8) -0.0026(9)

loop_
_atom_type_symbol
_atom_type_description
_atom_type_scat_dispersion_real
_atom_type_scat_dispersion_imag
_atom_type_scat_source
C C 0.0181 0.0091 'International Tables Vol C Tables 4.2.6.8 and 6.1.1.4'
H H 0.0000 0.0000 'International Tables Vol C Tables 4.2.6.8 and 6.1.1.4'
O O 0.0492 0.0322 'International Tables Vol C Tables 4.2.6.8 and 6.1.1.4'

loop_
_geom_angle_atom_site_label_1
_geom_angle_atom_site_label_2
_geom_angle_atom_site_label_3
_geom_angle
C5 O1 C4 112.92(15)
C11 O3 H3 109(2)
C5 O4 H4 106(2)
C18 C1 C2 120.85(18)
C18 C1 H1 119.6
C2 C1 H1 119.6
O2 C2 C1 122.70(19)
O2 C2 C3 121.93(18)
C1 C2 C3 115.37(17)
C2 C3 C4 110.81(16)
C2 C3 C10 111.12(15)
C4 C3 C10 111.75(15)
C2 C3 H24 107.6
C4 C3 H24 107.6
C10 C3 H24 107.6
O1 C4 C3 110.68(16)
O1 C4 H13 109.5
C3 C4 H13 109.5
O1 C4 H14 109.5
C3 C4 H14 109.5
H13 C4 H14 108.1
O4 C5 O1 107.65(16)
O4 C5 C6 110.67(16)
O1 C5 C6 105.24(15)
O4 C5 C11 109.87(16)
O1 C5 C11 109.04(15)
C6 C5 C11 114.09(16)
C16 C6 C5 111.35(16)
C16 C6 C7 108.82(17)
C5 C6 C7 116.43(16)
C16 C6 C12 101.57(15)
C5 C6 C12 116.47(16)
C7 C6 C12 100.74(16)
C6 C7 C8 101.88(16)
C6 C7 H12 111.4
C8 C7 H12 111.4
C6 C7 H11 111.4
C8 C7 H11 111.4
H12 C7 H11 109.3
C13 C8 C9 109.95(17)
C13 C8 C7 102.03(16)
C9 C8 C7 109.30(18)
C13 C8 H10 111.7
C9 C8 H10 111.7
C7 C8 H10 111.7
C15 C9 C8 110.38(18)
C15 C9 H2 109.6
C8 C9 H2 109.6
C15 C9 H9 109.6
C8 C9 H9 109.6
H2 C9 H9 108.1
C11 C10 C3 108.34(15)
C11 C10 C17 114.97(15)
C3 C10 C17 110.71(16)
C11 C10 H23 107.5
C3 C10 H23 107.5
C17 C10 H23 107.5
O3 C11 C10 113.26(15)
O3 C11 C5 109.45(15)
C10 C11 C5 111.30(15)
O3 C11 H15 107.5
C10 C11 H15 107.5
C5 C11 H15 107.5
O5 C12 C13 126.41(18)
O5 C12 C6 127.43(19)
C13 C12 C6 105.87(17)
C14 C13 C12 123.4(2)
C14 C13 C8 128.3(2)
C12 C13 C8 108.18(17)
C13 C14 H6 120.0
C13 C14 H5 120.0
H6 C14 H5 120.0
C16 C15 C9 123.3(2)
C16 C15 H7 118.3
C9 C15 H7 118.3
C15 C16 C6 121.7(2)
C15 C16 H8 119.2
C6 C16 H8 119.2
C18 C17 C19 106.40(17)
C18 C17 C20 107.93(18)
C19 C17 C20 109.04(18)
C18 C17 C10 109.88(16)
C19 C17 C10 110.90(17)
C20 C17 C10 112.47(16)
C1 C18 C17 126.98(19)
C1 C18 H16 116.5
C17 C18 H16 116.5
C17 C19 H19 109.5
C17 C19 H17 109.5
H19 C19 H17 109.5
C17 C19 H18 109.5
H19 C19 H18 109.5
H17 C19 H18 109.5
C17 C20 H20 109.5
C17 C20 H21 109.5
H20 C20 H21 109.5
C17 C20 H22 109.5
H20 C20 H22 109.5
H21 C20 H22 109.5

loop_
_geom_bond_atom_site_label_1
_geom_bond_atom_site_label_2
_geom_bond_distance
O1 C5 1.415(2)
O1 C4 1.429(2)
O2 C2 1.222(3)
O3 C11 1.426(2)
O3 H3 0.82(3)
O4 C5 1.412(3)
O4 H4 0.76(3)
O5 C12 1.212(3)
C1 C18 1.330(3)
C1 C2 1.467(3)
C1 H1 0.9500
C2 C3 1.508(3)
C3 C4 1.517(3)
C3 C10 1.551(3)
C3 H24 1.0000
C4 H13 0.9900
C4 H14 0.9900
C5 C6 1.538(3)
C5 C11 1.543(3)
C6 C16 1.523(3)
C6 C7 1.538(3)
C6 C12 1.542(3)
C7 C8 1.541(3)
C7 H12 0.9900
C7 H11 0.9900
C8 C13 1.509(3)
C8 C9 1.531(3)
C8 H10 1.0000
C9 C15 1.498(4)
C9 H2 0.9900
C9 H9 0.9900
C10 C11 1.538(3)
C10 C17 1.561(3)
C10 H23 1.0000
C11 H15 1.0000
C12 C13 1.495(3)
C13 C14 1.329(3)
C14 H6 0.9500
C14 H5 0.9500
C15 C16 1.333(3)
C15 H7 0.9500
C16 H8 0.9500
C17 C18 1.511(3)
C17 C19 1.537(3)
C17 C20 1.540(3)
C18 H16 0.9500
C19 H19 0.9800
C19 H17 0.9800
C19 H18 0.9800
C20 H20 0.9800
C20 H21 0.9800
C20 H22 0.9800

loop_
_geom_hbond_atom_site_label_D
_geom_hbond_atom_site_label_H
_geom_hbond_atom_site_label_A
_geom_hbond_distance_DH
_geom_hbond_distance_HA
_geom_hbond_distance_DA
_geom_hbond_angle_DHA
_geom_hbond_site_symmetry_A
C1 H1 O5 0.95 2.61 3.356(3) 135.8 3_645
O4 H4 O5 0.76(3) 2.11(3) 2.782(2) 149(3) .
O3 H3 O2 0.82(3) 2.14(3) 2.956(2) 174(3) 3_655
C1 H1 O5 0.95 2.61 3.356(3) 135.8 3_645
O4 H4 O5 0.76(3) 2.11(3) 2.782(2) 149(3) .
O3 H3 O2 0.82(3) 2.14(3) 2.956(2) 174(3) 3_655
C1 H1 O5 0.95 2.61 3.356(3) 135.8 3_645
O4 H4 O5 0.76(3) 2.11(3) 2.782(2) 149(3) .
O3 H3 O2 0.82(3) 2.14(3) 2.956(2) 174(3) 3_655
C1 H1 O5 0.95 2.61 3.356(3) 135.8 3_645
O4 H4 O5 0.76(3) 2.11(3) 2.782(2) 149(3) .
O3 H3 O2 0.82(3) 2.14(3) 2.956(2) 174(3) 3_655
C1 H1 O5 0.95 2.61 3.356(3) 135.8 3_645
O4 H4 O5 0.76(3) 2.11(3) 2.782(2) 149(3) .
O4 H4 O2 0.76(3) 2.68(3) 3.114(2) 118(3) 3_655
O3 H3 O2 0.82(3) 2.14(3) 2.956(2) 174(3) 3_655
O3 H3 O2 0.82(3) 2.14(3) 2.956(2) 174(3) 3_655
O4 H4 O2 0.76(3) 2.68(3) 3.114(2) 118(3) 3_655
O4 H4 O5 0.76(3) 2.11(3) 2.782(2) 149(3) .
C1 H1 O5 0.95 2.61 3.356(3) 135.8 3_645
O3 H3 O2 0.82(3) 2.14(3) 2.956(2) 174(3) 3_655
O4 H4 O5 0.76(3) 2.11(3) 2.782(2) 149(3) .
C1 H1 O5 0.95 2.61 3.356(3) 135.8 3_645
O3 H3 O2 0.82(3) 2.14(3) 2.956(2) 174(3) 3_655
O4 H4 O5 0.76(3) 2.11(3) 2.782(2) 149(3) .
C1 H1 O5 0.95 2.61 3.356(3) 135.8 3_645

loop_
_geom_torsion_atom_site_label_1
_geom_torsion_atom_site_label_2
_geom_torsion_atom_site_label_3
_geom_torsion_atom_site_label_4
_geom_torsion
C18 C1 C2 O2 -168.8(2)
C18 C1 C2 C3 12.1(3)
O2 C2 C3 C4 13.1(3)
C1 C2 C3 C4 -167.81(17)
O2 C2 C3 C10 137.96(19)
C1 C2 C3 C10 -42.9(2)
C5 O1 C4 C3 -62.1(2)
C2 C3 C4 O1 179.47(16)
C10 C3 C4 O1 54.9(2)
C4 O1 C5 O4 -56.1(2)
C4 O1 C5 C6 -174.22(15)
C4 O1 C5 C11 63.0(2)
O4 C5 C6 C16 -70.0(2)
O1 C5 C6 C16 46.0(2)
C11 C5 C6 C16 165.46(16)
O4 C5 C6 C7 164.44(17)
O1 C5 C6 C7 -79.5(2)
C11 C5 C6 C7 39.9(2)
O4 C5 C6 C12 45.8(2)
O1 C5 C6 C12 161.77(16)
C11 C5 C6 C12 -78.8(2)
C16 C6 C7 C8 61.5(2)
C5 C6 C7 C8 -171.73(16)
C12 C6 C7 C8 -44.80(19)
C6 C7 C8 C13 42.3(2)
C6 C7 C8 C9 -74.1(2)
C13 C8 C9 C15 -64.1(2)
C7 C8 C9 C15 47.1(2)
C2 C3 C10 C11 -174.78(16)
C4 C3 C10 C11 -50.4(2)
C2 C3 C10 C17 58.3(2)
C4 C3 C10 C17 -177.35(16)
C3 C10 C11 O3 175.70(16)
C17 C10 C11 O3 -59.9(2)
C3 C10 C11 C5 51.9(2)
C17 C10 C11 C5 176.30(15)
O4 C5 C11 O3 -66.4(2)
O1 C5 C11 O3 175.90(16)
C6 C5 C11 O3 58.6(2)
O4 C5 C11 C10 59.6(2)
O1 C5 C11 C10 -58.1(2)
C6 C5 C11 C10 -175.45(15)
C16 C6 C12 O5 92.8(2)
C5 C6 C12 O5 -28.3(3)
C7 C6 C12 O5 -155.2(2)
C16 C6 C12 C13 -81.30(19)
C5 C6 C12 C13 157.57(17)
C7 C6 C12 C13 30.66(19)
O5 C12 C13 C14 -2.3(3)
C6 C12 C13 C14 171.88(19)
O5 C12 C13 C8 -178.9(2)
C6 C12 C13 C8 -4.7(2)
C9 C8 C13 C14 -83.7(3)
C7 C8 C13 C14 160.4(2)
C9 C8 C13 C12 92.65(19)
C7 C8 C13 C12 -23.3(2)
C8 C9 C15 C16 -8.6(3)
C9 C15 C16 C6 -1.1(3)
C5 C6 C16 C15 -157.0(2)
C7 C6 C16 C15 -27.4(3)
C12 C6 C16 C15 78.3(2)
C11 C10 C17 C18 -164.95(16)
C3 C10 C17 C18 -41.8(2)
C11 C10 C17 C19 77.7(2)
C3 C10 C17 C19 -159.13(17)
C11 C10 C17 C20 -44.7(2)
C3 C10 C17 C20 78.5(2)
C2 C1 C18 C17 3.9(4)
C19 C17 C18 C1 132.1(3)
C20 C17 C18 C1 -111.0(3)
C10 C17 C18 C1 12.0(3)
